data_4347128
loop_
_publ_author_name
'Zhao, Xin'
'Zhou, Feng'
'Liu, Quan'
'Chen, Qiu-Fang'
'Yang, Jun-Yi'
'Zhang, Wen-Hua'
'Song, Ying-Lin'
'Lang, Jian-Ping'

_publ_section_title
;
 Diverse Tp*-Capped W-Cu-S Clusters from One-Pot Assembly Involving in
 Situ Thiolation of Phosphines.
;
_journal_issue 4
_journal_name_full 'Inorganic chemistry'
_journal_page_first 1861
_journal_page_last 1871
_journal_paper_doi 10.1021/acs.inorgchem.5b02765
_journal_volume 55
_journal_year 2016
_chemical_formula_moiety 'C69 H74 B Cl2 Cu4 N6 P4 S3 W, F6 P, C2 H3 N'
_chemical_formula_sum 'C71 H77 B Cl2 Cu4 F6 N7 P5 S3 W'
_chemical_formula_weight 1913.15
_space_group_IT_number 2
_space_group_name_Hall '-P 1'
_space_group_name_H-M_alt 'P -1'
_symmetry_cell_setting triclinic
_symmetry_space_group_name_Hall '-P 1'
_symmetry_space_group_name_H-M 'P -1'
_atom_sites_solution_hydrogens geom
_atom_sites_solution_primary direct
_atom_sites_solution_secondary difmap
_audit_creation_method SHELXL-97
_audit_update_record
;
2014-03-28 # Formatted by publCIF
;
_cell_angle_alpha 94.476(2)
_cell_angle_beta 114.079(2)
_cell_angle_gamma 103.481(2)
_cell_formula_units_Z 2
_cell_length_a 14.7481(3)
_cell_length_b 17.1976(5)
_cell_length_c 17.6890(4)
_cell_measurement_reflns_used 15874
_cell_measurement_temperature 291.47(10)
_cell_measurement_theta_max 29.0310
_cell_measurement_theta_min 3.3130
_cell_volume 3906.75(19)
_computing_structure_refinement 'SHELXL-97 (Sheldrick, 1997)'
_computing_structure_solution 'SHELXS-97 (Sheldrick, 1990)'
_diffrn_ambient_temperature 291.47(2)
_diffrn_detector_area_resol_mean 10.4471
_diffrn_measured_fraction_theta_full 0.999
_diffrn_measured_fraction_theta_max 0.999
_diffrn_measurement_device_type 'Xcalibur, Atlas, Gemini'
_diffrn_measurement_method '\w scans'
_diffrn_radiation_monochromator graphite
_diffrn_radiation_source 'fine-focus sealed tube'
_diffrn_radiation_type MoK\a
_diffrn_radiation_wavelength 0.71073
_diffrn_reflns_av_R_equivalents 0.0464
_diffrn_reflns_av_sigmaI/netI 0.0593
_diffrn_reflns_limit_h_max 17
_diffrn_reflns_limit_h_min -18
_diffrn_reflns_limit_k_max 21
_diffrn_reflns_limit_k_min -21
_diffrn_reflns_limit_l_max 22
_diffrn_reflns_limit_l_min -22
_diffrn_reflns_number 40242
_diffrn_reflns_theta_full 26.37
_diffrn_reflns_theta_max 26.37
_diffrn_reflns_theta_min 2.84
_diffrn_standards_decay_% 0
_diffrn_standards_interval_count 0
_diffrn_standards_interval_time 0
_diffrn_standards_number 0
_exptl_absorpt_coefficient_mu 2.848
_exptl_absorpt_correction_T_max 0.5997
_exptl_absorpt_correction_T_min 0.4820
_exptl_absorpt_correction_type multi-scan
_exptl_absorpt_process_details
;
CrysAlisPro, Agilent Technologies,
Version 1.171.36.32 (release 02-08-2013 CrysAlis171 .NET)
(compiled Aug  2 2013,16:46:58)
Empirical absorption correction using spherical harmonics,
 implemented in SCALE3 ABSPACK scaling algorithm.
;
_exptl_crystal_colour black
_exptl_crystal_density_diffrn 1.626
_exptl_crystal_density_method 'not measured'
_exptl_crystal_description block
_exptl_crystal_F_000 1916
_exptl_crystal_size_max 0.30
_exptl_crystal_size_mid 0.20
_exptl_crystal_size_min 0.20
_refine_diff_density_max 3.046
_refine_diff_density_min -0.592
_refine_diff_density_rms 0.134
_refine_ls_extinction_method none
_refine_ls_goodness_of_fit_ref 1.031
_refine_ls_hydrogen_treatment mixed
_refine_ls_matrix_type full
_refine_ls_number_parameters 911
_refine_ls_number_reflns 15975
_refine_ls_number_restraints 1
_refine_ls_restrained_S_all 1.031
_refine_ls_R_factor_all 0.0678
_refine_ls_R_factor_gt 0.0473
_refine_ls_shift/su_max 0.001
_refine_ls_shift/su_mean 0.000
_refine_ls_structure_factor_coef Fsqd
_refine_ls_weighting_details 'calc w=1/[\s^2^(Fo^2^)+(0.0662P)^2^+6.7480P] where P=(Fo^2^+2Fc^2^)/3'
_refine_ls_weighting_scheme calc
_refine_ls_wR_factor_gt 0.1196
_refine_ls_wR_factor_ref 0.1340
_reflns_number_gt 12474
_reflns_number_total 15975
_reflns_threshold_expression >2sigma(I)
_cod_data_source_file ic5b02765_si_002.cif
_cod_data_source_block Compound3
_cod_original_cell_volume 3906.74(16)
_cod_original_sg_symbol_H-M P-1
_cod_database_code 4347128

loop_
_symmetry_equiv_pos_as_xyz
'x, y, z'
'-x, -y, -z'

loop_
_atom_site_label
_atom_site_type_symbol
_atom_site_fract_x
_atom_site_fract_y
_atom_site_fract_z
_atom_site_U_iso_or_equiv
_atom_site_adp_type
_atom_site_occupancy
_atom_site_symmetry_multiplicity
_atom_site_calc_flag
_atom_site_refinement_flags
W1 W 0.429674(16) -0.000600(13) 0.204128(13) 0.03004(8) Uani 1 1 d .
Cu1 Cu 0.29495(5) 0.02385(5) 0.26448(4) 0.03735(17) Uani 1 1 d .
Cu2 Cu 0.48206(5) 0.15437(4) 0.28836(4) 0.03614(17) Uani 1 1 d .
Cu3 Cu 0.30456(5) 0.08652(4) 0.12154(4) 0.03784(17) Uani 1 1 d .
Cu4 Cu 0.18777(5) 0.23807(4) 0.12249(5) 0.03836(17) Uani 1 1 d .
Cl1 Cl 0.29782(10) 0.18260(8) 0.24239(8) 0.0348(3) Uani 1 1 d .
Cl2 Cl 0.18976(9) 0.13849(7) 0.01490(8) 0.0289(3) Uani 1 1 d .
S1 S 0.25203(11) -0.04268(9) 0.13609(9) 0.0344(3) Uani 1 1 d .
S2 S 0.46576(11) 0.04328(9) 0.34373(9) 0.0343(3) Uani 1 1 d .
S3 S 0.47701(11) 0.11875(9) 0.16248(9) 0.0346(3) Uani 1 1 d .
P1 P 0.16921(11) 0.01831(9) 0.30571(9) 0.0336(3) Uani 1 1 d .
P2 P 0.03334(11) 0.20913(10) 0.12774(9) 0.0354(3) Uani 1 1 d .
P3 P 0.57033(11) 0.28305(9) 0.35785(9) 0.0331(3) Uani 1 1 d .
P4 P 0.27977(12) 0.36815(10) 0.14039(10) 0.0391(3) Uani 1 1 d .
P5 P 0.75024(16) 0.60357(13) 0.34562(13) 0.0607(5) Uani 1 1 d .
F1 F 0.8627(4) 0.6610(4) 0.4039(4) 0.110(2) Uani 1 1 d .
F2 F 0.7118(6) 0.6529(5) 0.3973(5) 0.142(3) Uani 1 1 d .
F3 F 0.7640(7) 0.5438(4) 0.4062(5) 0.186(4) Uani 1 1 d .
F4 F 0.6346(5) 0.5530(4) 0.2888(4) 0.128(3) Uani 1 1 d .
F5 F 0.7340(5) 0.6650(5) 0.2837(4) 0.127(3) Uani 1 1 d .
F6 F 0.7950(8) 0.5655(8) 0.2948(5) 0.251(7) Uani 1 1 d .
N1 N 0.4706(4) -0.1766(3) 0.2159(3) 0.0385(11) Uani 1 1 d .
N2 N 0.4217(4) -0.1272(3) 0.2389(3) 0.0386(11) Uani 1 1 d .
N3 N 0.4195(4) -0.0663(3) 0.0822(3) 0.0361(11) Uani 1 1 d .
N4 N 0.4576(4) -0.1333(3) 0.0822(3) 0.0387(11) Uani 1 1 d .
N5 N 0.6172(4) -0.0715(3) 0.2140(3) 0.0369(11) Uani 1 1 d .
N6 N 0.5970(4) -0.0049(3) 0.2457(3) 0.0382(11) Uani 1 1 d .
N7 N 0.2451(9) 0.6672(10) 0.7941(7) 0.140(5) Uani 1 1 d .
C1 C 0.0769(4) 0.0704(4) 0.2459(4) 0.0372(13) Uani 1 1 d .
H1A H 0.0195 0.0587 0.2609 0.045 Uiso 1 1 calc R
H1B H 0.1107 0.1286 0.2636 0.045 Uiso 1 1 calc R
C2 C 0.0327(5) 0.0485(4) 0.1497(4) 0.0399(13) Uani 1 1 d .
H2A H 0.0899 0.0555 0.1345 0.048 Uiso 1 1 calc R
H2B H -0.0072 -0.0086 0.1310 0.048 Uiso 1 1 calc R
C3 C -0.0356(4) 0.0989(4) 0.1035(4) 0.0416(14) Uani 1 1 d .
H3A H -0.0932 0.0915 0.1181 0.050 Uiso 1 1 calc R
H3B H -0.0640 0.0790 0.0432 0.050 Uiso 1 1 calc R
C4 C 0.0851(4) -0.0827(4) 0.2940(4) 0.0378(13) Uani 1 1 d .
C5 C 0.0555(5) -0.1053(4) 0.3557(4) 0.0471(15) Uani 1 1 d .
H5 H 0.0824 -0.0696 0.4070 0.057 Uiso 1 1 calc R
C6 C -0.0142(6) -0.1811(5) 0.3415(5) 0.060(2) Uani 1 1 d .
H6 H -0.0345 -0.1955 0.3830 0.072 Uiso 1 1 calc R
C7 C -0.0528(6) -0.2344(5) 0.2672(5) 0.0585(19) Uani 1 1 d .
H7 H -0.0984 -0.2853 0.2587 0.070 Uiso 1 1 calc R
C8 C -0.0246(5) -0.2132(4) 0.2039(5) 0.0569(18) Uani 1 1 d .
H8 H -0.0523 -0.2490 0.1525 0.068 Uiso 1 1 calc R
C9 C 0.0457(5) -0.1376(4) 0.2189(4) 0.0507(16) Uani 1 1 d .
H9 H 0.0668 -0.1237 0.1776 0.061 Uiso 1 1 calc R
C10 C 0.2136(4) 0.0660(4) 0.4147(4) 0.0373(13) Uani 1 1 d .
C11 C 0.1658(6) 0.1161(5) 0.4396(4) 0.0539(17) Uani 1 1 d .
H11 H 0.1084 0.1272 0.3994 0.065 Uiso 1 1 calc R
C12 C 0.2027(6) 0.1495(5) 0.5237(5) 0.065(2) Uani 1 1 d .
H12 H 0.1705 0.1837 0.5397 0.078 Uiso 1 1 calc R
C13 C 0.2845(6) 0.1332(5) 0.5829(5) 0.067(2) Uani 1 1 d .
H13 H 0.3069 0.1546 0.6396 0.081 Uiso 1 1 calc R
C14 C 0.3357(6) 0.0848(5) 0.5603(4) 0.063(2) Uani 1 1 d .
H14 H 0.3937 0.0751 0.6014 0.076 Uiso 1 1 calc R
C15 C 0.3009(6) 0.0511(5) 0.4772(4) 0.0552(18) Uani 1 1 d .
H15 H 0.3351 0.0183 0.4619 0.066 Uiso 1 1 calc R
C16 C 0.0401(5) 0.2491(4) 0.2295(4) 0.0421(14) Uani 1 1 d .
C17 C -0.0400(6) 0.2264(5) 0.2521(5) 0.0579(18) Uani 1 1 d .
H17 H -0.1035 0.1906 0.2137 0.069 Uiso 1 1 calc R
C18 C -0.0257(7) 0.2569(6) 0.3317(6) 0.077(3) Uani 1 1 d .
H18 H -0.0801 0.2412 0.3464 0.092 Uiso 1 1 calc R
C19 C 0.0653(8) 0.3090(6) 0.3890(5) 0.078(3) Uani 1 1 d .
H19 H 0.0730 0.3294 0.4422 0.094 Uiso 1 1 calc R
C20 C 0.1456(7) 0.3313(6) 0.3684(5) 0.071(2) Uani 1 1 d .
H20 H 0.2089 0.3664 0.4081 0.085 Uiso 1 1 calc R
C21 C 0.1343(5) 0.3026(4) 0.2899(4) 0.0506(16) Uani 1 1 d .
H21 H 0.1897 0.3189 0.2764 0.061 Uiso 1 1 calc R
C22 C -0.0618(4) 0.2482(4) 0.0499(4) 0.0383(13) Uani 1 1 d .
C23 C -0.0629(6) 0.2454(4) -0.0294(4) 0.0560(18) Uani 1 1 d .
H23 H -0.0174 0.2229 -0.0410 0.067 Uiso 1 1 calc R
C24 C -0.1307(7) 0.2756(5) -0.0907(5) 0.069(2) Uani 1 1 d .
H24 H -0.1315 0.2719 -0.1437 0.083 Uiso 1 1 calc R
C25 C -0.1958(6) 0.3104(5) -0.0755(5) 0.071(2) Uani 1 1 d .
H25 H -0.2396 0.3323 -0.1169 0.085 Uiso 1 1 calc R
C26 C -0.1967(7) 0.3133(7) 0.0014(7) 0.093(3) Uani 1 1 d .
H26 H -0.2429 0.3358 0.0120 0.112 Uiso 1 1 calc R
C27 C -0.1288(7) 0.2826(7) 0.0644(6) 0.083(3) Uani 1 1 d .
H27 H -0.1294 0.2857 0.1169 0.099 Uiso 1 1 calc R
C28 C 0.5778(5) 0.3517(4) 0.2857(4) 0.0426(14) Uani 1 1 d .
H28A H 0.6066 0.4072 0.3176 0.051 Uiso 1 1 calc R
H28B H 0.6262 0.3413 0.2649 0.051 Uiso 1 1 calc R
C29 C 0.4754(4) 0.3461(4) 0.2093(4) 0.0406(14) Uani 1 1 d .
H29A H 0.4912 0.3680 0.1657 0.049 Uiso 1 1 calc R
H29B H 0.4360 0.2891 0.1868 0.049 Uiso 1 1 calc R
C30 C 0.4089(5) 0.3910(4) 0.2292(4) 0.0419(14) Uani 1 1 d .
H30A H 0.4427 0.4492 0.2423 0.050 Uiso 1 1 calc R
H30B H 0.4018 0.3757 0.2785 0.050 Uiso 1 1 calc R
C31 C 0.7056(5) 0.3022(4) 0.4338(4) 0.0378(13) Uani 1 1 d .
C32 C 0.7252(5) 0.2636(4) 0.5027(4) 0.0512(17) Uani 1 1 d .
H32 H 0.6705 0.2274 0.5067 0.061 Uiso 1 1 calc R
C33 C 0.8241(6) 0.2785(6) 0.5645(5) 0.068(2) Uani 1 1 d .
H33 H 0.8359 0.2518 0.6098 0.082 Uiso 1 1 calc R
C34 C 0.9051(5) 0.3315(5) 0.5606(5) 0.063(2) Uani 1 1 d .
H34 H 0.9719 0.3416 0.6033 0.076 Uiso 1 1 calc R
C35 C 0.8881(5) 0.3704(5) 0.4931(5) 0.063(2) Uani 1 1 d .
H35 H 0.9436 0.4070 0.4904 0.075 Uiso 1 1 calc R
C36 C 0.7885(5) 0.3553(4) 0.4290(4) 0.0498(16) Uani 1 1 d .
H36 H 0.7776 0.3808 0.3829 0.060 Uiso 1 1 calc R
C37 C 0.5259(4) 0.3258(4) 0.4292(4) 0.0378(13) Uani 1 1 d .
C38 C 0.4517(5) 0.2771(4) 0.4482(4) 0.0469(15) Uani 1 1 d .
H38 H 0.4178 0.2233 0.4197 0.056 Uiso 1 1 calc R
C39 C 0.4288(6) 0.3096(6) 0.5104(5) 0.062(2) Uani 1 1 d .
H39 H 0.3779 0.2780 0.5226 0.075 Uiso 1 1 calc R
C40 C 0.4815(7) 0.3887(5) 0.5541(5) 0.065(2) Uani 1 1 d .
H40 H 0.4670 0.4100 0.5965 0.078 Uiso 1 1 calc R
C41 C 0.5543(6) 0.4355(5) 0.5354(5) 0.0612(19) Uani 1 1 d .
H41 H 0.5888 0.4889 0.5649 0.073 Uiso 1 1 calc R
C42 C 0.5779(5) 0.4057(4) 0.4743(4) 0.0487(16) Uani 1 1 d .
H42 H 0.6285 0.4385 0.4627 0.058 Uiso 1 1 calc R
C43 C 0.2222(5) 0.4429(4) 0.1667(4) 0.0458(15) Uani 1 1 d .
C44 C 0.2640(6) 0.4931(5) 0.2445(5) 0.0622(19) Uani 1 1 d .
H44 H 0.3280 0.4924 0.2855 0.075 Uiso 1 1 calc R
C45 C 0.2144(7) 0.5437(5) 0.2632(6) 0.072(2) Uani 1 1 d .
H45 H 0.2440 0.5766 0.3165 0.087 Uiso 1 1 calc R
C46 C 0.1199(8) 0.5460(6) 0.2026(7) 0.082(3) Uani 1 1 d .
H46 H 0.0863 0.5812 0.2147 0.099 Uiso 1 1 calc R
C47 C 0.0760(7) 0.4967(6) 0.1252(6) 0.079(3) Uani 1 1 d .
H47 H 0.0119 0.4976 0.0846 0.094 Uiso 1 1 calc R
C48 C 0.1267(6) 0.4457(5) 0.1069(5) 0.064(2) Uani 1 1 d .
H48 H 0.0965 0.4125 0.0537 0.077 Uiso 1 1 calc R
C49 C 0.3060(5) 0.4036(4) 0.0549(4) 0.0470(15) Uani 1 1 d .
C50 C 0.2948(7) 0.3468(5) -0.0109(5) 0.073(2) Uani 1 1 d .
H50 H 0.2734 0.2914 -0.0111 0.087 Uiso 1 1 calc R
C51 C 0.3154(8) 0.3724(7) -0.0767(6) 0.090(3) Uani 1 1 d .
H51 H 0.3070 0.3336 -0.1207 0.108 Uiso 1 1 calc R
C52 C 0.3474(8) 0.4522(7) -0.0778(6) 0.095(3) Uani 1 1 d .
H52 H 0.3600 0.4689 -0.1222 0.115 Uiso 1 1 calc R
C53 C 0.3604(10) 0.5066(6) -0.0132(8) 0.111(4) Uani 1 1 d .
H53 H 0.3830 0.5619 -0.0130 0.134 Uiso 1 1 calc R
C54 C 0.3414(9) 0.4832(5) 0.0534(7) 0.101(4) Uani 1 1 d .
H54 H 0.3531 0.5229 0.0978 0.121 Uiso 1 1 calc R
C55 C 0.4979(7) -0.3140(4) 0.2277(5) 0.066(2) Uani 1 1 d .
H55A H 0.4699 -0.3323 0.1679 0.099 Uiso 1 1 calc R
H55B H 0.4778 -0.3584 0.2528 0.099 Uiso 1 1 calc R
H55C H 0.5722 -0.2948 0.2515 0.099 Uiso 1 1 calc R
C56 C 0.4572(5) -0.2468(4) 0.2448(4) 0.0458(15) Uani 1 1 d .
C57 C 0.4003(5) -0.2427(4) 0.2879(4) 0.0473(16) Uani 1 1 d .
H57 H 0.3800 -0.2822 0.3155 0.057 Uiso 1 1 calc R
C58 C 0.3778(5) -0.1690(4) 0.2836(4) 0.0434(14) Uani 1 1 d .
C59 C 0.3152(6) -0.1420(5) 0.3219(5) 0.062(2) Uani 1 1 d .
H59A H 0.3600 -0.1006 0.3714 0.093 Uiso 1 1 calc R
H59B H 0.2795 -0.1875 0.3372 0.093 Uiso 1 1 calc R
H59C H 0.2655 -0.1203 0.2820 0.093 Uiso 1 1 calc R
C60 C 0.4640(7) -0.2392(4) -0.0179(5) 0.0605(19) Uani 1 1 d .
H60A H 0.5377 -0.2227 0.0002 0.091 Uiso 1 1 calc R
H60B H 0.4290 -0.2591 -0.0778 0.091 Uiso 1 1 calc R
H60C H 0.4464 -0.2815 0.0103 0.091 Uiso 1 1 calc R
C61 C 0.4317(5) -0.1685(4) 0.0031(4) 0.0420(14) Uani 1 1 d .
C62 C 0.3756(5) -0.1252(4) -0.0505(4) 0.0437(15) Uani 1 1 d .
H62 H 0.3466 -0.1361 -0.1091 0.052 Uiso 1 1 calc R
C63 C 0.3706(4) -0.0619(4) 0.0001(4) 0.0376(13) Uani 1 1 d .
C64 C 0.3217(5) 0.0025(4) -0.0325(4) 0.0445(15) Uani 1 1 d .
H64A H 0.2658 0.0007 -0.0174 0.067 Uiso 1 1 calc R
H64B H 0.2953 -0.0067 -0.0928 0.067 Uiso 1 1 calc R
H64C H 0.3725 0.0549 -0.0083 0.067 Uiso 1 1 calc R
C65 C 0.7659(6) -0.1152(4) 0.2115(5) 0.0568(18) Uani 1 1 d .
H65A H 0.7490 -0.1649 0.2305 0.085 Uiso 1 1 calc R
H65B H 0.8399 -0.0925 0.2359 0.085 Uiso 1 1 calc R
H65C H 0.7383 -0.1263 0.1510 0.085 Uiso 1 1 calc R
C66 C 0.7198(5) -0.0557(4) 0.2378(4) 0.0431(15) Uani 1 1 d .
C67 C 0.7671(5) 0.0213(4) 0.2850(4) 0.0498(16) Uani 1 1 d .
H67 H 0.8378 0.0484 0.3091 0.060 Uiso 1 1 calc R
C68 C 0.6901(5) 0.0517(4) 0.2904(4) 0.0432(14) Uani 1 1 d .
C69 C 0.7077(5) 0.1326(4) 0.3373(5) 0.063(2) Uani 1 1 d .
H69A H 0.6857 0.1678 0.2983 0.095 Uiso 1 1 calc R
H69B H 0.7803 0.1555 0.3746 0.095 Uiso 1 1 calc R
H69C H 0.6686 0.1274 0.3697 0.095 Uiso 1 1 calc R
C70 C 0.0814(13) 0.5489(10) 0.7328(14) 0.199(9) Uani 1 1 d .
H70A H 0.0519 0.5420 0.6724 0.299 Uiso 1 1 calc R
H70B H 0.0324 0.5594 0.7520 0.299 Uiso 1 1 calc R
H70C H 0.0977 0.5001 0.7494 0.299 Uiso 1 1 calc R
C71 C 0.1758(12) 0.6173(11) 0.7703(10) 0.114(5) Uani 1 1 d .
B1 B 0.5309(6) -0.1509(5) 0.1642(5) 0.0433(16) Uani 1 1 d D
H1 H 0.566(5) -0.201(3) 0.154(4) 0.065 Uiso 1 1 d D

loop_
_atom_site_aniso_label
_atom_site_aniso_U_11
_atom_site_aniso_U_22
_atom_site_aniso_U_33
_atom_site_aniso_U_23
_atom_site_aniso_U_13
_atom_site_aniso_U_12
W1 0.02714(13) 0.03199(13) 0.02970(13) 0.00659(9) 0.01167(10) 0.00768(9)
Cu1 0.0294(4) 0.0490(4) 0.0332(4) 0.0090(3) 0.0149(3) 0.0081(3)
Cu2 0.0358(4) 0.0336(4) 0.0340(4) 0.0036(3) 0.0142(3) 0.0045(3)
Cu3 0.0328(4) 0.0402(4) 0.0386(4) 0.0136(3) 0.0129(3) 0.0105(3)
Cu4 0.0307(4) 0.0397(4) 0.0403(4) 0.0078(3) 0.0129(3) 0.0075(3)
Cl1 0.0275(7) 0.0385(7) 0.0339(7) 0.0078(6) 0.0101(6) 0.0079(6)
Cl2 0.0267(6) 0.0245(6) 0.0296(6) -0.0055(5) 0.0066(5) 0.0113(5)
S1 0.0281(7) 0.0355(8) 0.0330(7) 0.0059(6) 0.0093(6) 0.0051(6)
S2 0.0323(7) 0.0405(8) 0.0290(7) 0.0086(6) 0.0115(6) 0.0117(6)
S3 0.0329(7) 0.0362(8) 0.0356(7) 0.0085(6) 0.0176(6) 0.0067(6)
P1 0.0278(7) 0.0401(8) 0.0317(7) 0.0115(6) 0.0122(6) 0.0080(6)
P2 0.0278(7) 0.0428(9) 0.0311(7) 0.0089(6) 0.0088(6) 0.0095(6)
P3 0.0267(7) 0.0342(8) 0.0327(8) 0.0056(6) 0.0093(6) 0.0060(6)
P4 0.0343(8) 0.0378(9) 0.0364(8) 0.0081(7) 0.0094(7) 0.0058(7)
P5 0.0538(12) 0.0608(12) 0.0621(12) 0.0107(10) 0.0220(10) 0.0143(10)
F1 0.063(3) 0.156(6) 0.086(4) 0.029(4) 0.024(3) -0.001(3)
F2 0.135(6) 0.174(7) 0.137(6) -0.017(5) 0.088(5) 0.043(5)
F3 0.179(8) 0.094(5) 0.153(7) 0.069(5) -0.034(6) -0.009(5)
F4 0.086(4) 0.074(4) 0.137(5) 0.018(4) -0.017(4) -0.009(3)
F5 0.087(4) 0.172(7) 0.121(5) 0.089(5) 0.042(4) 0.023(4)
F6 0.240(11) 0.411(17) 0.113(6) -0.055(8) 0.024(6) 0.245(12)
N1 0.040(3) 0.036(3) 0.035(3) 0.007(2) 0.009(2) 0.016(2)
N2 0.039(3) 0.037(3) 0.043(3) 0.016(2) 0.019(2) 0.012(2)
N3 0.031(3) 0.040(3) 0.027(2) -0.001(2) 0.008(2) 0.002(2)
N4 0.043(3) 0.033(3) 0.043(3) 0.006(2) 0.020(2) 0.015(2)
N5 0.038(3) 0.038(3) 0.038(3) 0.006(2) 0.017(2) 0.016(2)
N6 0.029(3) 0.041(3) 0.041(3) 0.004(2) 0.014(2) 0.009(2)
N7 0.084(7) 0.222(15) 0.106(8) -0.025(9) 0.041(7) 0.050(9)
C1 0.032(3) 0.039(3) 0.038(3) 0.010(3) 0.014(3) 0.008(2)
C2 0.034(3) 0.040(3) 0.035(3) 0.006(3) 0.009(3) 0.005(3)
C3 0.031(3) 0.045(4) 0.038(3) 0.008(3) 0.007(3) 0.006(3)
C4 0.029(3) 0.043(3) 0.045(3) 0.014(3) 0.017(3) 0.012(3)
C5 0.046(4) 0.054(4) 0.049(4) 0.023(3) 0.025(3) 0.018(3)
C6 0.052(4) 0.063(5) 0.076(5) 0.039(4) 0.034(4) 0.016(4)
C7 0.047(4) 0.049(4) 0.088(6) 0.031(4) 0.033(4) 0.016(3)
C8 0.049(4) 0.041(4) 0.069(5) 0.005(3) 0.020(4) 0.005(3)
C9 0.045(4) 0.049(4) 0.053(4) 0.010(3) 0.021(3) 0.007(3)
C10 0.034(3) 0.041(3) 0.036(3) 0.011(3) 0.015(3) 0.011(3)
C11 0.054(4) 0.065(5) 0.040(4) 0.006(3) 0.015(3) 0.025(4)
C12 0.063(5) 0.085(6) 0.047(4) 0.004(4) 0.026(4) 0.020(4)
C13 0.072(5) 0.081(6) 0.035(4) 0.003(4) 0.016(4) 0.013(4)
C14 0.058(5) 0.085(6) 0.036(4) 0.013(4) 0.009(3) 0.025(4)
C15 0.056(4) 0.069(5) 0.042(4) 0.015(3) 0.017(3) 0.028(4)
C16 0.039(3) 0.050(4) 0.040(3) 0.015(3) 0.017(3) 0.018(3)
C17 0.049(4) 0.070(5) 0.051(4) 0.010(4) 0.020(3) 0.014(4)
C18 0.082(6) 0.113(8) 0.071(6) 0.037(5) 0.054(5) 0.045(6)
C19 0.091(7) 0.105(7) 0.044(4) 0.006(5) 0.027(5) 0.046(6)
C20 0.068(5) 0.086(6) 0.049(4) -0.004(4) 0.018(4) 0.024(5)
C21 0.044(4) 0.057(4) 0.038(4) 0.003(3) 0.009(3) 0.011(3)
C22 0.031(3) 0.041(3) 0.032(3) 0.007(3) 0.007(2) 0.006(3)
C23 0.067(5) 0.055(4) 0.041(4) 0.007(3) 0.013(3) 0.029(4)
C24 0.087(6) 0.076(6) 0.040(4) 0.017(4) 0.016(4) 0.038(5)
C25 0.056(5) 0.080(6) 0.062(5) 0.029(4) 0.007(4) 0.023(4)
C26 0.060(6) 0.144(10) 0.106(8) 0.059(7) 0.040(5) 0.066(6)
C27 0.068(5) 0.147(9) 0.068(5) 0.053(6) 0.038(5) 0.069(6)
C28 0.031(3) 0.045(4) 0.042(3) 0.009(3) 0.009(3) 0.004(3)
C29 0.034(3) 0.045(4) 0.039(3) 0.014(3) 0.013(3) 0.008(3)
C30 0.037(3) 0.041(3) 0.038(3) 0.008(3) 0.008(3) 0.009(3)
C31 0.036(3) 0.037(3) 0.036(3) 0.002(3) 0.012(3) 0.012(3)
C32 0.038(4) 0.064(5) 0.052(4) 0.025(3) 0.018(3) 0.014(3)
C33 0.042(4) 0.113(7) 0.058(5) 0.047(5) 0.019(4) 0.032(4)
C34 0.034(4) 0.081(6) 0.062(5) 0.023(4) 0.005(3) 0.022(4)
C35 0.031(4) 0.069(5) 0.074(5) 0.015(4) 0.015(4) 0.004(3)
C36 0.035(3) 0.056(4) 0.049(4) 0.015(3) 0.014(3) 0.006(3)
C37 0.029(3) 0.045(4) 0.036(3) 0.009(3) 0.010(3) 0.013(3)
C38 0.039(3) 0.058(4) 0.037(3) 0.002(3) 0.013(3) 0.010(3)
C39 0.050(4) 0.096(6) 0.050(4) 0.018(4) 0.031(4) 0.021(4)
C40 0.077(6) 0.082(6) 0.047(4) 0.007(4) 0.032(4) 0.039(5)
C41 0.072(5) 0.058(5) 0.050(4) 0.001(4) 0.023(4) 0.020(4)
C42 0.051(4) 0.042(4) 0.044(4) 0.001(3) 0.014(3) 0.012(3)
C43 0.046(4) 0.037(3) 0.052(4) 0.011(3) 0.018(3) 0.012(3)
C44 0.062(5) 0.056(5) 0.066(5) 0.007(4) 0.025(4) 0.019(4)
C45 0.078(6) 0.062(5) 0.078(6) 0.004(4) 0.037(5) 0.020(5)
C46 0.092(7) 0.060(5) 0.126(9) 0.026(6) 0.069(7) 0.036(5)
C47 0.063(5) 0.067(6) 0.098(7) 0.013(5) 0.021(5) 0.032(5)
C48 0.057(5) 0.052(4) 0.065(5) 0.006(4) 0.009(4) 0.020(4)
C49 0.041(4) 0.048(4) 0.042(4) 0.014(3) 0.011(3) 0.007(3)
C50 0.091(6) 0.065(5) 0.054(5) 0.010(4) 0.033(5) 0.007(5)
C51 0.115(8) 0.094(7) 0.061(5) 0.011(5) 0.051(6) 0.009(6)
C52 0.112(8) 0.105(8) 0.057(6) 0.030(6) 0.039(6) 0.003(6)
C53 0.173(12) 0.062(6) 0.128(10) 0.035(6) 0.105(9) 0.011(7)
C54 0.167(11) 0.047(5) 0.101(7) 0.016(5) 0.087(8) -0.001(6)
C55 0.078(6) 0.047(4) 0.076(5) 0.021(4) 0.032(5) 0.026(4)
C56 0.043(4) 0.031(3) 0.047(4) 0.012(3) 0.004(3) 0.010(3)
C57 0.045(4) 0.046(4) 0.044(4) 0.020(3) 0.012(3) 0.012(3)
C58 0.041(3) 0.044(4) 0.045(4) 0.018(3) 0.017(3) 0.012(3)
C59 0.073(5) 0.056(4) 0.084(6) 0.036(4) 0.054(5) 0.025(4)
C60 0.085(6) 0.047(4) 0.050(4) 0.004(3) 0.030(4) 0.023(4)
C61 0.047(4) 0.038(3) 0.040(3) 0.000(3) 0.022(3) 0.008(3)
C62 0.046(4) 0.049(4) 0.033(3) 0.004(3) 0.019(3) 0.009(3)
C63 0.033(3) 0.045(3) 0.032(3) 0.006(3) 0.013(3) 0.008(3)
C64 0.048(4) 0.052(4) 0.033(3) 0.012(3) 0.016(3) 0.016(3)
C65 0.050(4) 0.054(4) 0.068(5) 0.008(4) 0.024(4) 0.023(3)
C66 0.034(3) 0.054(4) 0.050(4) 0.018(3) 0.021(3) 0.021(3)
C67 0.031(3) 0.055(4) 0.060(4) 0.008(3) 0.018(3) 0.011(3)
C68 0.032(3) 0.042(4) 0.049(4) 0.002(3) 0.013(3) 0.010(3)
C69 0.028(3) 0.057(5) 0.084(5) -0.020(4) 0.016(4) 0.004(3)
C70 0.141(14) 0.151(15) 0.38(3) 0.077(17) 0.170(18) 0.061(12)
C71 0.096(9) 0.166(15) 0.122(11) 0.029(10) 0.072(10) 0.067(10)
B1 0.044(4) 0.042(4) 0.042(4) 0.007(3) 0.016(3) 0.015(3)

loop_
_atom_type_symbol
_atom_type_description
_atom_type_scat_dispersion_real
_atom_type_scat_dispersion_imag
_atom_type_scat_source
C C 0.0033 0.0016 'International Tables Vol C Tables 4.2.6.8 and 6.1.1.4'
H H 0.0000 0.0000 'International Tables Vol C Tables 4.2.6.8 and 6.1.1.4'
B B 0.0013 0.0007 'International Tables Vol C Tables 4.2.6.8 and 6.1.1.4'
N N 0.0061 0.0033 'International Tables Vol C Tables 4.2.6.8 and 6.1.1.4'
F F 0.0171 0.0103 'International Tables Vol C Tables 4.2.6.8 and 6.1.1.4'
P P 0.1023 0.0942 'International Tables Vol C Tables 4.2.6.8 and 6.1.1.4'
S S 0.1246 0.1234 'International Tables Vol C Tables 4.2.6.8 and 6.1.1.4'
Cu Cu 0.3201 1.2651 'International Tables Vol C Tables 4.2.6.8 and 6.1.1.4'
W W -0.8490 6.8722 'International Tables Vol C Tables 4.2.6.8 and 6.1.1.4'
Cl Cl 0.1484 0.1585 'International Tables Vol C Tables 4.2.6.8 and 6.1.1.4'

loop_
_geom_angle_atom_site_label_1
_geom_angle_atom_site_label_2
_geom_angle_atom_site_label_3
_geom_angle
N3 W1 S3 87.03(13)
N3 W1 S1 84.68(12)
S3 W1 S1 104.94(5)
N3 W1 N6 78.54(17)
S3 W1 N6 87.05(13)
S1 W1 N6 158.87(13)
N3 W1 N2 82.75(17)
S3 W1 N2 163.07(13)
S1 W1 N2 87.56(13)
N6 W1 N2 77.73(17)
N3 W1 S2 164.83(13)
S3 W1 S2 102.74(5)
S1 W1 S2 103.59(5)
N6 W1 S2 90.27(13)
N2 W1 S2 84.91(13)
N3 W1 Cu3 92.68(13)
S3 W1 Cu3 53.15(4)
S1 W1 Cu3 52.99(4)
N6 W1 Cu3 139.85(12)
N2 W1 Cu3 140.54(12)
S2 W1 Cu3 102.46(4)
N3 W1 Cu1 136.77(12)
S3 W1 Cu1 103.81(4)
S1 W1 Cu1 52.11(4)
N6 W1 Cu1 142.58(12)
N2 W1 Cu1 92.85(12)
S2 W1 Cu1 52.57(4)
Cu3 W1 Cu1 64.27(2)
N3 W1 Cu2 138.98(12)
S3 W1 Cu2 52.00(4)
S1 W1 Cu2 105.66(4)
N6 W1 Cu2 95.44(13)
N2 W1 Cu2 136.14(13)
S2 W1 Cu2 51.54(4)
Cu3 W1 Cu2 65.94(2)
Cu1 W1 Cu2 66.49(2)
S1 Cu1 P1 118.33(6)
S1 Cu1 S2 108.12(6)
P1 Cu1 S2 129.06(6)
S1 Cu1 W1 54.31(4)
P1 Cu1 W1 169.01(5)
S2 Cu1 W1 55.00(4)
S1 Cu1 Cu3 50.48(4)
P1 Cu1 Cu3 126.03(5)
S2 Cu1 Cu3 98.96(4)
W1 Cu1 Cu3 57.55(2)
S1 Cu1 Cu2 99.62(4)
P1 Cu1 Cu2 133.91(5)
S2 Cu1 Cu2 47.91(4)
W1 Cu1 Cu2 57.013(19)
Cu3 Cu1 Cu2 60.46(2)
S2 Cu2 S3 108.04(6)
S2 Cu2 P3 127.29(6)
S3 Cu2 P3 117.42(6)
S2 Cu2 Cl1 103.69(5)
S3 Cu2 Cl1 100.75(5)
P3 Cu2 Cl1 93.05(5)
S2 Cu2 W1 54.98(4)
S3 Cu2 W1 53.94(4)
P3 Cu2 W1 163.05(5)
Cl1 Cu2 W1 102.74(4)
S2 Cu2 Cu3 97.53(5)
S3 Cu2 Cu3 49.33(4)
P3 Cu2 Cu3 131.95(5)
Cl1 Cu2 Cu3 55.99(4)
W1 Cu2 Cu3 56.47(2)
S2 Cu2 Cu1 48.79(4)
S3 Cu2 Cu1 97.29(4)
P3 Cu2 Cu1 139.58(5)
Cl1 Cu2 Cu1 58.71(4)
W1 Cu2 Cu1 56.50(2)
Cu3 Cu2 Cu1 57.98(2)
S1 Cu3 S3 107.48(6)
S1 Cu3 Cl2 119.78(5)
S3 Cu3 Cl2 124.27(5)
S1 Cu3 Cl1 107.34(5)
S3 Cu3 Cl1 100.93(5)
Cl2 Cu3 Cl1 92.01(5)
S1 Cu3 W1 54.43(4)
S3 Cu3 W1 54.31(4)
Cl2 Cu3 W1 163.53(4)
Cl1 Cu3 W1 104.41(4)
S1 Cu3 Cu1 49.78(4)
S3 Cu3 Cu1 99.80(4)
Cl2 Cu3 Cu1 132.59(4)
Cl1 Cu3 Cu1 60.42(4)
W1 Cu3 Cu1 58.18(2)
S1 Cu3 Cu2 100.00(4)
S3 Cu3 Cu2 48.63(4)
Cl2 Cu3 Cu2 136.23(4)
Cl1 Cu3 Cu2 56.88(3)
W1 Cu3 Cu2 57.59(2)
Cu1 Cu3 Cu2 61.57(2)
P4 Cu4 P2 120.64(7)
P4 Cu4 Cl2 116.03(6)
P2 Cu4 Cl2 112.41(6)
P4 Cu4 Cl1 105.80(6)
P2 Cu4 Cl1 103.76(5)
Cl2 Cu4 Cl1 93.00(5)
Cu4 Cl1 Cu3 83.90(5)
Cu4 Cl1 Cu2 133.82(6)
Cu3 Cl1 Cu2 67.13(4)
Cu3 Cl2 Cu4 90.82(5)
Cu1 S1 Cu3 79.74(5)
Cu1 S1 W1 73.59(5)
Cu3 S1 W1 72.58(4)
Cu2 S2 Cu1 83.30(5)
Cu2 S2 W1 73.48(4)
Cu1 S2 W1 72.43(4)
Cu2 S3 Cu3 82.04(5)
Cu2 S3 W1 74.06(4)
Cu3 S3 W1 72.54(4)
C10 P1 C1 103.8(3)
C10 P1 C4 104.5(3)
C1 P1 C4 102.5(3)
C10 P1 Cu1 114.95(19)
C1 P1 Cu1 112.67(19)
C4 P1 Cu1 116.9(2)
C22 P2 C16 105.3(3)
C22 P2 C3 102.3(3)
C16 P2 C3 105.7(3)
C22 P2 Cu4 113.50(19)
C16 P2 Cu4 114.4(2)
C3 P2 Cu4 114.5(2)
C37 P3 C28 109.2(3)
C37 P3 C31 97.6(3)
C28 P3 C31 103.5(3)
C37 P3 Cu2 116.3(2)
C28 P3 Cu2 111.5(2)
C31 P3 Cu2 117.2(2)
C49 P4 C43 102.4(3)
C49 P4 C30 104.0(3)
C43 P4 C30 104.9(3)
C49 P4 Cu4 120.0(2)
C43 P4 Cu4 113.6(2)
C30 P4 Cu4 110.5(2)
F6 P5 F3 95.0(7)
F6 P5 F2 173.0(7)
F3 P5 F2 90.2(6)
F6 P5 F4 96.0(5)
F3 P5 F4 91.8(4)
F2 P5 F4 88.5(4)
F6 P5 F5 86.0(6)
F3 P5 F5 178.8(5)
F2 P5 F5 88.8(4)
F4 P5 F5 87.4(3)
F6 P5 F1 88.2(5)
F3 P5 F1 90.8(4)
F2 P5 F1 87.1(4)
F4 P5 F1 174.9(4)
F5 P5 F1 89.9(3)
C56 N1 N2 110.6(5)
C56 N1 B1 127.6(5)
N2 N1 B1 121.8(5)
C58 N2 N1 105.5(5)
C58 N2 W1 133.4(4)
N1 N2 W1 121.1(3)
C63 N3 N4 105.2(5)
C63 N3 W1 133.6(4)
N4 N3 W1 120.7(3)
C61 N4 N3 110.5(5)
C61 N4 B1 128.1(5)
N3 N4 B1 120.8(5)
C66 N5 N6 109.9(5)
C66 N5 B1 128.4(5)
N6 N5 B1 121.6(5)
C68 N6 N5 106.1(5)
C68 N6 W1 132.8(4)
N5 N6 W1 120.5(3)
C2 C1 P1 116.2(4)
C2 C1 H1A 108.2
P1 C1 H1A 108.2
C2 C1 H1B 108.2
P1 C1 H1B 108.2
H1A C1 H1B 107.4
C3 C2 C1 114.0(5)
C3 C2 H2A 108.8
C1 C2 H2A 108.8
C3 C2 H2B 108.8
C1 C2 H2B 108.8
H2A C2 H2B 107.7
C2 C3 P2 113.5(4)
C2 C3 H3A 108.9
P2 C3 H3A 108.9
C2 C3 H3B 108.9
P2 C3 H3B 108.9
H3A C3 H3B 107.7
C5 C4 C9 118.6(6)
C5 C4 P1 122.6(5)
C9 C4 P1 118.7(4)
C4 C5 C6 120.4(7)
C4 C5 H5 119.8
C6 C5 H5 119.8
C7 C6 C5 120.4(7)
C7 C6 H6 119.8
C5 C6 H6 119.8
C6 C7 C8 120.4(7)
C6 C7 H7 119.8
C8 C7 H7 119.8
C9 C8 C7 118.8(7)
C9 C8 H8 120.6
C7 C8 H8 120.6
C4 C9 C8 121.3(6)
C4 C9 H9 119.4
C8 C9 H9 119.4
C11 C10 C15 118.3(6)
C11 C10 P1 123.3(5)
C15 C10 P1 118.4(5)
C12 C11 C10 120.3(7)
C12 C11 H11 119.8
C10 C11 H11 119.8
C13 C12 C11 120.8(8)
C13 C12 H12 119.6
C11 C12 H12 119.6
C12 C13 C14 120.6(7)
C12 C13 H13 119.7
C14 C13 H13 119.7
C15 C14 C13 119.8(7)
C15 C14 H14 120.1
C13 C14 H14 120.1
C14 C15 C10 120.2(7)
C14 C15 H15 119.9
C10 C15 H15 119.9
C17 C16 C21 117.8(6)
C17 C16 P2 124.1(5)
C21 C16 P2 118.0(5)
C18 C17 C16 119.8(7)
C18 C17 H17 120.1
C16 C17 H17 120.1
C19 C18 C17 121.7(8)
C19 C18 H18 119.2
C17 C18 H18 119.2
C18 C19 C20 119.5(8)
C18 C19 H19 120.3
C20 C19 H19 120.3
C19 C20 C21 120.6(8)
C19 C20 H20 119.7
C21 C20 H20 119.7
C20 C21 C16 120.7(7)
C20 C21 H21 119.6
C16 C21 H21 119.6
C27 C22 C23 117.7(6)
C27 C22 P2 125.0(5)
C23 C22 P2 117.3(5)
C24 C23 C22 120.7(7)
C24 C23 H23 119.7
C22 C23 H23 119.7
C25 C24 C23 121.3(7)
C25 C24 H24 119.4
C23 C24 H24 119.4
C24 C25 C26 119.1(7)
C24 C25 H25 120.4
C26 C25 H25 120.4
C25 C26 C27 120.4(8)
C25 C26 H26 119.8
C27 C26 H26 119.8
C22 C27 C26 120.8(8)
C22 C27 H27 119.6
C26 C27 H27 119.6
C29 C28 P3 116.6(4)
C29 C28 H28A 108.1
P3 C28 H28A 108.1
C29 C28 H28B 108.1
P3 C28 H28B 108.1
H28A C28 H28B 107.3
C30 C29 C28 113.9(5)
C30 C29 H29A 108.8
C28 C29 H29A 108.8
C30 C29 H29B 108.8
C28 C29 H29B 108.8
H29A C29 H29B 107.7
C29 C30 P4 111.5(4)
C29 C30 H30A 109.3
P4 C30 H30A 109.3
C29 C30 H30B 109.3
P4 C30 H30B 109.3
H30A C30 H30B 108.0
C36 C31 C32 118.5(6)
C36 C31 P3 124.0(5)
C32 C31 P3 117.5(5)
C33 C32 C31 120.7(6)
C33 C32 H32 119.6
C31 C32 H32 119.6
C34 C33 C32 120.9(7)
C34 C33 H33 119.6
C32 C33 H33 119.6
C33 C34 C35 119.7(7)
C33 C34 H34 120.1
C35 C34 H34 120.1
C34 C35 C36 120.3(7)
C34 C35 H35 119.8
C36 C35 H35 119.8
C31 C36 C35 119.9(6)
C31 C36 H36 120.1
C35 C36 H36 120.1
C38 C37 C42 119.5(6)
C38 C37 P3 120.9(5)
C42 C37 P3 118.9(5)
C37 C38 C39 119.2(7)
C37 C38 H38 120.4
C39 C38 H38 120.4
C40 C39 C38 120.1(7)
C40 C39 H39 119.9
C38 C39 H39 119.9
C41 C40 C39 120.1(7)
C41 C40 H40 119.9
C39 C40 H40 119.9
C40 C41 C42 121.2(7)
C40 C41 H41 119.4
C42 C41 H41 119.4
C41 C42 C37 119.8(7)
C41 C42 H42 120.1
C37 C42 H42 120.1
C44 C43 C48 117.5(7)
C44 C43 P4 124.0(5)
C48 C43 P4 118.3(5)
C45 C44 C43 121.9(8)
C45 C44 H44 119.0
C43 C44 H44 119.0
C44 C45 C46 119.6(9)
C44 C45 H45 120.2
C46 C45 H45 120.2
C47 C46 C45 120.0(8)
C47 C46 H46 120.0
C45 C46 H46 120.0
C46 C47 C48 120.0(9)
C46 C47 H47 120.0
C48 C47 H47 120.0
C47 C48 C43 121.0(8)
C47 C48 H48 119.5
C43 C48 H48 119.5
C54 C49 C50 116.9(7)
C54 C49 P4 123.8(6)
C50 C49 P4 119.2(5)
C49 C50 C51 120.3(8)
C49 C50 H50 119.8
C51 C50 H50 119.8
C52 C51 C50 121.2(9)
C52 C51 H51 119.4
C50 C51 H51 119.4
C53 C52 C51 118.2(8)
C53 C52 H52 120.9
C51 C52 H52 120.9
C52 C53 C54 121.9(9)
C52 C53 H53 119.0
C54 C53 H53 119.0
C49 C54 C53 121.3(9)
C49 C54 H54 119.4
C53 C54 H54 119.4
C56 C55 H55A 109.5
C56 C55 H55B 109.5
H55A C55 H55B 109.5
C56 C55 H55C 109.5
H55A C55 H55C 109.5
H55B C55 H55C 109.5
N1 C56 C57 107.2(6)
N1 C56 C55 123.5(6)
C57 C56 C55 129.2(6)
C56 C57 C58 107.5(5)
C56 C57 H57 126.2
C58 C57 H57 126.2
N2 C58 C57 109.1(6)
N2 C58 C59 126.7(6)
C57 C58 C59 124.2(6)
C58 C59 H59A 109.5
C58 C59 H59B 109.5
H59A C59 H59B 109.5
C58 C59 H59C 109.5
H59A C59 H59C 109.5
H59B C59 H59C 109.5
C61 C60 H60A 109.5
C61 C60 H60B 109.5
H60A C60 H60B 109.5
C61 C60 H60C 109.5
H60A C60 H60C 109.5
H60B C60 H60C 109.5
N4 C61 C62 107.5(5)
N4 C61 C60 123.6(6)
C62 C61 C60 128.8(6)
C61 C62 C63 106.7(5)
C61 C62 H62 126.6
C63 C62 H62 126.6
N3 C63 C62 110.0(5)
N3 C63 C64 125.8(5)
C62 C63 C64 124.2(5)
C63 C64 H64A 109.5
C63 C64 H64B 109.5
H64A C64 H64B 109.5
C63 C64 H64C 109.5
H64A C64 H64C 109.5
H64B C64 H64C 109.5
C66 C65 H65A 109.5
C66 C65 H65B 109.5
H65A C65 H65B 109.5
C66 C65 H65C 109.5
H65A C65 H65C 109.5
H65B C65 H65C 109.5
N5 C66 C67 107.8(5)
N5 C66 C65 122.7(6)
C67 C66 C65 129.5(6)
C66 C67 C68 107.2(6)
C66 C67 H67 126.4
C68 C67 H67 126.4
N6 C68 C67 109.1(6)
N6 C68 C69 125.7(5)
C67 C68 C69 125.2(6)
C68 C69 H69A 109.5
C68 C69 H69B 109.5
H69A C69 H69B 109.5
C68 C69 H69C 109.5
H69A C69 H69C 109.5
H69B C69 H69C 109.5
C71 C70 H70A 109.5
C71 C70 H70B 109.5
H70A C70 H70B 109.5
C71 C70 H70C 109.5
H70A C70 H70C 109.5
H70B C70 H70C 109.5
N7 C71 C70 176.5(17)
N4 B1 N5 107.8(5)
N4 B1 N1 108.6(5)
N5 B1 N1 108.2(5)
N4 B1 H1 113(4)
N5 B1 H1 110(4)
N1 B1 H1 109(3)

loop_
_geom_bond_atom_site_label_1
_geom_bond_atom_site_label_2
_geom_bond_distance
W1 N3 2.286(5)
W1 S3 2.2870(14)
W1 S1 2.2898(14)
W1 N6 2.290(5)
W1 N2 2.299(5)
W1 S2 2.3239(14)
W1 Cu3 2.6861(7)
W1 Cu1 2.7046(7)
W1 Cu2 2.7205(7)
Cu1 S1 2.2251(16)
Cu1 P1 2.2388(15)
Cu1 S2 2.2529(15)
Cu1 Cu3 2.8673(9)
Cu1 Cu2 2.9740(10)
Cu2 S2 2.2220(15)
Cu2 S3 2.2294(15)
Cu2 P3 2.2426(16)
Cu1 Cl1 2.7811(16)
Cu2 Cl1 2.6746(15)
Cu2 Cu3 2.9423(10)
Cu3 S1 2.2479(15)
Cu3 S3 2.2534(15)
Cu3 Cl2 2.3635(14)
Cu3 Cl1 2.6473(16)
Cu4 P4 2.2515(17)
Cu4 P2 2.2572(16)
Cu4 Cl2 2.4730(14)
Cu4 Cl1 2.5042(15)
P1 C10 1.814(6)
P1 C1 1.820(6)
P1 C4 1.824(6)
P2 C22 1.824(6)
P2 C16 1.830(6)
P2 C3 1.852(6)
P3 C37 1.822(6)
P3 C28 1.823(6)
P3 C31 1.825(6)
P4 C49 1.821(6)
P4 C43 1.823(7)
P4 C30 1.833(6)
P5 F6 1.506(7)
P5 F3 1.530(6)
P5 F2 1.551(6)
P5 F4 1.565(6)
P5 F5 1.568(6)
P5 F1 1.572(6)
N1 C56 1.351(7)
N1 N2 1.370(7)
N1 B1 1.538(9)
N2 C58 1.359(7)
N3 C63 1.349(7)
N3 N4 1.395(7)
N4 C61 1.339(8)
N4 B1 1.518(9)
N5 C66 1.346(7)
N5 N6 1.383(7)
N5 B1 1.531(9)
N6 C68 1.353(8)
N7 C71 1.068(17)
C1 C2 1.532(8)
C1 H1A 0.9700
C1 H1B 0.9700
C2 C3 1.510(8)
C2 H2A 0.9700
C2 H2B 0.9700
C3 H3A 0.9700
C3 H3B 0.9700
C4 C5 1.381(8)
C4 C9 1.385(9)
C5 C6 1.391(9)
C5 H5 0.9300
C6 C7 1.359(11)
C6 H6 0.9300
C7 C8 1.389(10)
C7 H7 0.9300
C8 C9 1.389(9)
C8 H8 0.9300
C9 H9 0.9300
C10 C11 1.383(9)
C10 C15 1.407(9)
C11 C12 1.379(10)
C11 H11 0.9300
C12 C13 1.343(11)
C12 H12 0.9300
C13 C14 1.383(11)
C13 H13 0.9300
C14 C15 1.369(10)
C14 H14 0.9300
C15 H15 0.9300
C16 C17 1.380(9)
C16 C21 1.399(9)
C17 C18 1.376(11)
C17 H17 0.9300
C18 C19 1.348(13)
C18 H18 0.9300
C19 C20 1.359(12)
C19 H19 0.9300
C20 C21 1.365(10)
C20 H20 0.9300
C21 H21 0.9300
C22 C27 1.359(10)
C22 C23 1.392(9)
C23 C24 1.375(10)
C23 H23 0.9300
C24 C25 1.344(11)
C24 H24 0.9300
C25 C26 1.363(12)
C25 H25 0.9300
C26 C27 1.397(11)
C26 H26 0.9300
C27 H27 0.9300
C28 C29 1.537(8)
C28 H28A 0.9700
C28 H28B 0.9700
C29 C30 1.509(9)
C29 H29A 0.9700
C29 H29B 0.9700
C30 H30A 0.9700
C30 H30B 0.9700
C31 C36 1.384(8)
C31 C32 1.391(8)
C32 C33 1.368(9)
C32 H32 0.9300
C33 C34 1.353(10)
C33 H33 0.9300
C34 C35 1.377(10)
C34 H34 0.9300
C35 C36 1.388(9)
C35 H35 0.9300
C36 H36 0.9300
C37 C38 1.388(8)
C37 C42 1.397(9)
C38 C39 1.391(9)
C38 H38 0.9300
C39 C40 1.381(11)
C39 H39 0.9300
C40 C41 1.356(11)
C40 H40 0.9300
C41 C42 1.363(9)
C41 H41 0.9300
C42 H42 0.9300
C43 C44 1.376(10)
C43 C48 1.389(10)
C44 C45 1.361(11)
C44 H44 0.9300
C45 C46 1.380(13)
C45 H45 0.9300
C46 C47 1.361(13)
C46 H46 0.9300
C47 C48 1.376(11)
C47 H47 0.9300
C48 H48 0.9300
C49 C54 1.353(10)
C49 C50 1.389(10)
C50 C51 1.396(11)
C50 H50 0.9300
C51 C52 1.347(13)
C51 H51 0.9300
C52 C53 1.337(14)
C52 H52 0.9300
C53 C54 1.386(12)
C53 H53 0.9300
C54 H54 0.9300
C55 C56 1.484(10)
C55 H55A 0.9600
C55 H55B 0.9600
C55 H55C 0.9600
C56 C57 1.355(9)
C57 C58 1.384(9)
C57 H57 0.9300
C58 C59 1.480(9)
C59 H59A 0.9600
C59 H59B 0.9600
C59 H59C 0.9600
C60 C61 1.478(9)
C60 H60A 0.9600
C60 H60B 0.9600
C60 H60C 0.9600
C61 C62 1.377(9)
C62 C63 1.390(9)
C62 H62 0.9300
C63 C64 1.485(8)
C64 H64A 0.9600
C64 H64B 0.9600
C64 H64C 0.9600
C65 C66 1.494(9)
C65 H65A 0.9600
C65 H65B 0.9600
C65 H65C 0.9600
C66 C67 1.363(10)
C67 C68 1.389(9)
C67 H67 0.9300
C68 C69 1.474(9)
C69 H69A 0.9600
C69 H69B 0.9600
C69 H69C 0.9600
C70 C71 1.46(2)
C70 H70A 0.9600
C70 H70B 0.9600
C70 H70C 0.9600
B1 H1 1.15(2)
